data_1503282
loop_
_publ_author_name
'Feula, Antonio'
'Male, Louise'
'Fossey, John S.'

_publ_section_title
;
 Diastereoselective preparation of azetidines and pyrrolidines.
;
_journal_issue 21
_journal_name_full 'Organic letters'
_journal_page_first 5044
_journal_page_last 5047
_journal_paper_doi 10.1021/ol102215e
_journal_volume 12
_journal_year 2010
_chemical_formula_moiety 'C18 H20 I N O'
_chemical_formula_sum 'C18 H20 I N O'
_chemical_formula_weight 393.25
_chemical_name_systematic
;
 ?
;
_space_group_IT_number 2
_symmetry_cell_setting triclinic
_symmetry_space_group_name_Hall '-P 1'
_symmetry_space_group_name_H-M 'P -1'
_atom_sites_solution_hydrogens geom
_atom_sites_solution_primary direct
_atom_sites_solution_secondary difmap
_audit_creation_method SHELXL-97
_cell_angle_alpha 81.7569(15)
_cell_angle_beta 74.4479(14)
_cell_angle_gamma 81.2906(14)
_cell_formula_units_Z 4
_cell_length_a 10.6159(3)
_cell_length_b 12.3314(3)
_cell_length_c 13.4921(3)
_cell_measurement_reflns_used 87538
_cell_measurement_temperature 120(2)
_cell_measurement_theta_max 27.48
_cell_measurement_theta_min 2.91
_cell_volume 1672.12(7)
_computing_cell_refinement 'DENZO (Otwinowski & Minor, 1997) & COLLECT (Hooft, R.W.W., 1998)'
_computing_data_collection 'COLLECT (Hooft, R.W.W., 1998)'
_computing_data_reduction 'DENZO (Otwinowski & Minor, 1997) & COLLECT (Hooft, R.W.W., 1998)'
_computing_molecular_graphics 'Ortep-3 for Windows (Farrugia, 1997)'
_computing_publication_material 'WinGX (Farrugia, 1999)'
_computing_structure_refinement 'SHELXL-97 (Sheldrick, 1997)'
_computing_structure_solution 'SHELXS-97 (Sheldrick, 1997)'
_diffrn_ambient_temperature 120(2)
_diffrn_detector_area_resol_mean 9.091
_diffrn_measured_fraction_theta_full 0.998
_diffrn_measured_fraction_theta_max 0.998
_diffrn_measurement_device_type 'Bruker-Nonius Roper CCD camera on \k-goniostat'
_diffrn_measurement_method '\f & \w scans'
_diffrn_radiation_monochromator graphite
_diffrn_radiation_source 'Bruker-Nonius FR591 rotating anode'
_diffrn_radiation_type MoK\a
_diffrn_radiation_wavelength 0.71073
_diffrn_reflns_av_R_equivalents 0.0341
_diffrn_reflns_av_sigmaI/netI 0.0280
_diffrn_reflns_limit_h_max 13
_diffrn_reflns_limit_h_min -13
_diffrn_reflns_limit_k_max 16
_diffrn_reflns_limit_k_min -16
_diffrn_reflns_limit_l_max 17
_diffrn_reflns_limit_l_min -17
_diffrn_reflns_number 35064
_diffrn_reflns_theta_full 27.50
_diffrn_reflns_theta_max 27.50
_diffrn_reflns_theta_min 3.02
_exptl_absorpt_coefficient_mu 1.914
_exptl_absorpt_correction_T_max 0.8028
_exptl_absorpt_correction_T_min 0.3476
_exptl_absorpt_correction_type multi-scan
_exptl_absorpt_process_details 'SADABS 2007/2 (Sheldrick, G.M., 2007)'
_exptl_crystal_colour 'Light Brown'
_exptl_crystal_density_diffrn 1.562
_exptl_crystal_density_method 'not measured'
_exptl_crystal_description Slab
_exptl_crystal_F_000 784
_exptl_crystal_size_max 0.70
_exptl_crystal_size_mid 0.45
_exptl_crystal_size_min 0.12
_refine_diff_density_max 1.500
_refine_diff_density_min -1.591
_refine_diff_density_rms 0.253
_refine_ls_extinction_method none
_refine_ls_goodness_of_fit_ref 1.149
_refine_ls_hydrogen_treatment constr
_refine_ls_matrix_type full
_refine_ls_number_parameters 381
_refine_ls_number_reflns 7664
_refine_ls_number_restraints 0
_refine_ls_restrained_S_all 1.149
_refine_ls_R_factor_all 0.0444
_refine_ls_R_factor_gt 0.0366
_refine_ls_shift/su_max 0.000
_refine_ls_shift/su_mean 0.000
_refine_ls_structure_factor_coef Fsqd
_refine_ls_weighting_details 'calc w=1/[\s^2^(Fo^2^)+(0.0505P)^2^+1.4318P] where P=(Fo^2^+2Fc^2^)/3'
_refine_ls_weighting_scheme calc
_refine_ls_wR_factor_gt 0.0983
_refine_ls_wR_factor_ref 0.1022
_reflns_number_gt 6641
_reflns_number_total 7664
_reflns_threshold_expression >2\s(I)
_cod_data_source_file ol102215e_si_002.cif
_cod_data_source_block 2c
_cod_depositor_comments
;
The following automatic conversions were performed:

'_symmetry_cell_setting' value 'Triclinic' changed to 'triclinic'
according to /home/saulius/struct/CIF-dictionaries/cif_core.dic
dictionary named 'cif_core.dic' version 2.4.2 from
2011-04-26.

'_exptl_absorpt_correction_type' value 'Multi-scan'
changed to 'multi-scan' according to
/home/saulius/struct/CIF-dictionaries/cif_core.dic dictionary named
'cif_core.dic' version 2.4.2 from 2011-04-26.

Automatic conversion script
Id: cif_fix_values 1715 2011-07-08 13:25:40Z adriana 
;
_cod_original_cell_volume 1672.13(7)
_cod_database_code 1503282

loop_
_symmetry_equiv_pos_as_xyz
'x, y, z'
'-x, -y, -z'

loop_
_atom_site_label
_atom_site_type_symbol
_atom_site_fract_x
_atom_site_fract_y
_atom_site_fract_z
_atom_site_U_iso_or_equiv
_atom_site_adp_type
_atom_site_occupancy
_atom_site_symmetry_multiplicity
_atom_site_calc_flag
_atom_site_refinement_flags
C1 C 0.0517(3) 0.0952(3) 0.1602(3) 0.0351(7) Uani 1 1 d .
H1A H -0.0345 0.1417 0.1740 0.042 Uiso 1 1 calc R
H1B H 0.0752 0.0796 0.0871 0.042 Uiso 1 1 calc R
C2 C 0.0418(3) -0.0114(2) 0.2305(2) 0.0287(6) Uani 1 1 d .
H2 H 0.0104 0.0024 0.3049 0.034 Uiso 1 1 calc R
C3 C 0.1582(3) -0.1030(2) 0.2137(2) 0.0286(6) Uani 1 1 d .
H3A H 0.2087 -0.1141 0.2670 0.034 Uiso 1 1 calc R
H3B H 0.2170 -0.0988 0.1430 0.034 Uiso 1 1 calc R
C4 C 0.0511(3) -0.1819(2) 0.2326(2) 0.0261(6) Uani 1 1 d .
H4 H 0.0215 -0.2071 0.3081 0.031 Uiso 1 1 calc R
C5 C -0.1766(3) -0.0831(3) 0.2622(2) 0.0294(6) Uani 1 1 d .
H5A H -0.1816 -0.0882 0.3370 0.035 Uiso 1 1 calc R
H5B H -0.2126 -0.1482 0.2501 0.035 Uiso 1 1 calc R
C6 C -0.2600(3) 0.0201(2) 0.2324(2) 0.0250(6) Uani 1 1 d .
C7 C -0.3441(3) 0.0811(3) 0.3085(2) 0.0274(6) Uani 1 1 d .
H7 H -0.3461 0.0582 0.3791 0.033 Uiso 1 1 calc R
C8 C -0.4243(3) 0.1738(3) 0.2834(2) 0.0314(7) Uani 1 1 d .
H8 H -0.4809 0.2140 0.3366 0.038 Uiso 1 1 calc R
C9 C -0.4226(3) 0.2088(2) 0.1804(2) 0.0261(6) Uani 1 1 d .
C10 C -0.3381(3) 0.1516(3) 0.1033(2) 0.0293(6) Uani 1 1 d .
H10 H -0.3343 0.1761 0.0326 0.035 Uiso 1 1 calc R
C11 C -0.2588(3) 0.0580(3) 0.1301(2) 0.0319(7) Uani 1 1 d .
H11 H -0.2017 0.0184 0.0767 0.038 Uiso 1 1 calc R
C12 C -0.4975(4) 0.3501(3) 0.0616(3) 0.0418(8) Uani 1 1 d .
H12A H -0.4074 0.3682 0.0310 0.063 Uiso 1 1 calc R
H12B H -0.5594 0.4177 0.0615 0.063 Uiso 1 1 calc R
H12C H -0.5180 0.2984 0.0210 0.063 Uiso 1 1 calc R
C13 C 0.0753(3) -0.2783(2) 0.1707(2) 0.0245(6) Uani 1 1 d .
C14 C 0.0652(3) -0.2648(3) 0.0694(2) 0.0313(7) Uani 1 1 d .
H14 H 0.0392 -0.1936 0.0386 0.038 Uiso 1 1 calc R
C15 C 0.0930(4) -0.3549(3) 0.0125(3) 0.0393(8) Uani 1 1 d .
H15 H 0.0854 -0.3453 -0.0569 0.047 Uiso 1 1 calc R
C16 C 0.1316(3) -0.4580(3) 0.0569(3) 0.0386(8) Uani 1 1 d .
H16 H 0.1515 -0.5193 0.0177 0.046 Uiso 1 1 calc R
C17 C 0.1412(3) -0.4724(3) 0.1564(3) 0.0369(7) Uani 1 1 d .
H17 H 0.1678 -0.5438 0.1864 0.044 Uiso 1 1 calc R
C18 C 0.1126(3) -0.3839(3) 0.2142(2) 0.0298(6) Uani 1 1 d .
H18 H 0.1184 -0.3950 0.2840 0.036 Uiso 1 1 calc R
N1 N -0.0396(2) -0.0856(2) 0.20418(18) 0.0256(5) Uani 1 1 d .
O1 O -0.5085(2) 0.30082(18) 0.16510(17) 0.0346(5) Uani 1 1 d .
I1 I 0.20055(2) 0.182572(17) 0.186410(18) 0.03916(8) Uani 1 1 d .
C101 C 0.3053(3) 0.4085(3) 0.5380(2) 0.0318(7) Uani 1 1 d .
H10A H 0.3273 0.3625 0.5988 0.038 Uiso 1 1 calc R
H10B H 0.3864 0.4377 0.4941 0.038 Uiso 1 1 calc R
C102 C 0.2021(3) 0.5024(2) 0.5729(2) 0.0264(6) Uani 1 1 d .
H102 H 0.1235 0.4754 0.6246 0.032 Uiso 1 1 calc R
C103 C 0.1617(3) 0.5897(3) 0.4901(2) 0.0278(6) Uani 1 1 d .
H10C H 0.0718 0.5878 0.4827 0.033 Uiso 1 1 calc R
H10D H 0.2269 0.5924 0.4221 0.033 Uiso 1 1 calc R
C104 C 0.1712(3) 0.6759(2) 0.5594(2) 0.0259(6) Uani 1 1 d .
H104 H 0.0836 0.6952 0.6078 0.031 Uiso 1 1 calc R
C105 C 0.2296(3) 0.5874(3) 0.7235(2) 0.0279(6) Uani 1 1 d .
H10E H 0.1347 0.5852 0.7568 0.033 Uiso 1 1 calc R
H10F H 0.2560 0.6550 0.7399 0.033 Uiso 1 1 calc R
C106 C 0.3081(3) 0.4872(3) 0.7646(2) 0.0257(6) Uani 1 1 d .
C107 C 0.2500(3) 0.3941(3) 0.8131(2) 0.0286(6) Uani 1 1 d .
H107 H 0.1574 0.3956 0.8255 0.034 Uiso 1 1 calc R
C108 C 0.3232(3) 0.2983(3) 0.8444(2) 0.0299(6) Uani 1 1 d .
H108 H 0.2812 0.2355 0.8782 0.036 Uiso 1 1 calc R
C109 C 0.4587(3) 0.2960(3) 0.8254(2) 0.0282(6) Uani 1 1 d .
C110 C 0.5188(3) 0.3893(3) 0.7783(2) 0.0310(7) Uani 1 1 d .
H110 H 0.6113 0.3879 0.7668 0.037 Uiso 1 1 calc R
C111 C 0.4447(3) 0.4836(3) 0.7482(2) 0.0282(6) Uani 1 1 d .
H111 H 0.4866 0.5471 0.7161 0.034 Uiso 1 1 calc R
C112 C 0.4871(4) 0.1046(3) 0.8852(3) 0.0415(8) Uani 1 1 d .
H11A H 0.4214 0.1104 0.9515 0.062 Uiso 1 1 calc R
H11B H 0.5575 0.0454 0.8938 0.062 Uiso 1 1 calc R
H11C H 0.4451 0.0878 0.8337 0.062 Uiso 1 1 calc R
C113 C 0.2324(3) 0.7780(2) 0.5096(2) 0.0247(6) Uani 1 1 d .
C114 C 0.3656(3) 0.7726(3) 0.4599(2) 0.0323(7) Uani 1 1 d .
H114 H 0.4194 0.7036 0.4601 0.039 Uiso 1 1 calc R
C115 C 0.4208(3) 0.8670(3) 0.4099(2) 0.0353(7) Uani 1 1 d .
H115 H 0.5121 0.8628 0.3765 0.042 Uiso 1 1 calc R
C116 C 0.3427(4) 0.9672(3) 0.4087(2) 0.0350(7) Uani 1 1 d .
H116 H 0.3804 1.0318 0.3741 0.042 Uiso 1 1 calc R
C117 C 0.2118(4) 0.9740(3) 0.4569(3) 0.0374(8) Uani 1 1 d .
H117 H 0.1586 1.0432 0.4556 0.045 Uiso 1 1 calc R
C118 C 0.1561(3) 0.8804(3) 0.5077(2) 0.0312(7) Uani 1 1 d .
H118 H 0.0649 0.8861 0.5417 0.037 Uiso 1 1 calc R
N101 N 0.2528(2) 0.5897(2) 0.61111(18) 0.0247(5) Uani 1 1 d .
O101 O 0.5412(2) 0.20640(19) 0.85149(18) 0.0360(5) Uani 1 1 d .
I101 I 0.23095(2) 0.309948(19) 0.451055(18) 0.04082(8) Uani 1 1 d .

loop_
_atom_site_aniso_label
_atom_site_aniso_U_11
_atom_site_aniso_U_22
_atom_site_aniso_U_33
_atom_site_aniso_U_23
_atom_site_aniso_U_13
_atom_site_aniso_U_12
C1 0.0387(18) 0.0300(17) 0.0384(17) -0.0039(13) -0.0134(14) -0.0024(14)
C2 0.0334(16) 0.0252(15) 0.0287(14) -0.0074(12) -0.0087(12) -0.0016(12)
C3 0.0302(16) 0.0279(15) 0.0310(15) -0.0108(12) -0.0114(12) 0.0006(12)
C4 0.0284(15) 0.0277(15) 0.0226(13) -0.0049(11) -0.0082(11) 0.0009(12)
C5 0.0266(15) 0.0281(15) 0.0299(15) -0.0032(12) -0.0020(12) -0.0015(12)
C6 0.0221(14) 0.0247(14) 0.0285(14) -0.0057(11) -0.0043(11) -0.0049(11)
C7 0.0283(15) 0.0309(16) 0.0225(13) -0.0037(12) -0.0054(11) -0.0033(12)
C8 0.0317(16) 0.0351(17) 0.0268(14) -0.0103(12) -0.0050(12) 0.0004(13)
C9 0.0266(15) 0.0236(14) 0.0288(14) -0.0042(11) -0.0067(11) -0.0048(12)
C10 0.0332(16) 0.0300(16) 0.0236(14) -0.0016(12) -0.0048(12) -0.0056(13)
C11 0.0341(17) 0.0320(16) 0.0262(14) -0.0080(12) -0.0001(12) -0.0017(13)
C12 0.047(2) 0.0365(19) 0.0368(18) 0.0082(15) -0.0106(15) -0.0009(16)
C13 0.0202(13) 0.0282(15) 0.0257(13) -0.0062(11) -0.0035(11) -0.0054(11)
C14 0.0384(17) 0.0315(16) 0.0238(14) -0.0010(12) -0.0064(12) -0.0080(13)
C15 0.049(2) 0.045(2) 0.0258(15) -0.0125(14) -0.0037(14) -0.0142(16)
C16 0.0332(17) 0.0329(18) 0.049(2) -0.0166(15) 0.0009(15) -0.0091(14)
C17 0.0302(17) 0.0265(16) 0.055(2) -0.0094(15) -0.0095(15) -0.0024(13)
C18 0.0298(16) 0.0310(16) 0.0307(15) -0.0028(12) -0.0118(12) -0.0030(13)
N1 0.0246(12) 0.0258(13) 0.0262(12) -0.0073(10) -0.0053(10) -0.0002(10)
O1 0.0424(13) 0.0292(12) 0.0314(11) -0.0022(9) -0.0128(10) 0.0035(10)
I1 0.04920(15) 0.02591(12) 0.04527(14) -0.00376(9) -0.01240(10) -0.01258(10)
C101 0.0308(16) 0.0337(17) 0.0311(15) -0.0093(13) -0.0075(12) 0.0004(13)
C102 0.0267(15) 0.0290(15) 0.0227(13) -0.0047(11) -0.0038(11) -0.0035(12)
C103 0.0249(14) 0.0306(16) 0.0294(14) -0.0042(12) -0.0099(12) -0.0020(12)
C104 0.0235(14) 0.0288(15) 0.0242(13) -0.0040(11) -0.0054(11) 0.0003(12)
C105 0.0312(16) 0.0307(16) 0.0209(13) -0.0034(11) -0.0047(11) -0.0039(12)
C106 0.0318(15) 0.0299(15) 0.0163(12) -0.0054(11) -0.0053(11) -0.0051(12)
C107 0.0259(15) 0.0367(17) 0.0236(13) -0.0011(12) -0.0055(11) -0.0084(13)
C108 0.0290(15) 0.0359(17) 0.0246(14) 0.0022(12) -0.0051(12) -0.0114(13)
C109 0.0312(16) 0.0313(16) 0.0238(14) -0.0020(12) -0.0100(12) -0.0044(13)
C110 0.0261(15) 0.0368(17) 0.0323(15) -0.0045(13) -0.0081(12) -0.0089(13)
C111 0.0309(16) 0.0299(16) 0.0254(14) -0.0024(12) -0.0068(12) -0.0100(13)
C112 0.042(2) 0.0347(18) 0.0445(19) 0.0070(15) -0.0110(16) -0.0045(15)
C113 0.0280(15) 0.0249(14) 0.0210(13) -0.0041(11) -0.0071(11) 0.0007(12)
C114 0.0305(16) 0.0284(16) 0.0331(16) -0.0021(13) -0.0030(13) 0.0015(13)
C115 0.0325(17) 0.0379(18) 0.0317(16) 0.0005(13) -0.0027(13) -0.0060(14)
C116 0.051(2) 0.0265(16) 0.0312(16) 0.0033(13) -0.0178(14) -0.0071(14)
C117 0.049(2) 0.0265(16) 0.0418(18) -0.0048(14) -0.0237(16) 0.0038(15)
C118 0.0298(16) 0.0311(16) 0.0347(16) -0.0093(13) -0.0132(13) 0.0046(13)
N101 0.0279(13) 0.0243(12) 0.0219(11) -0.0029(9) -0.0065(9) -0.0024(10)
O101 0.0320(12) 0.0336(12) 0.0426(13) 0.0005(10) -0.0127(10) -0.0025(10)
I101 0.03789(14) 0.03672(14) 0.04961(15) -0.02233(10) -0.00660(10) -0.00121(10)

loop_
_atom_type_symbol
_atom_type_description
_atom_type_scat_dispersion_real
_atom_type_scat_dispersion_imag
_atom_type_scat_source
C C 0.0033 0.0016 'International Tables Vol C Tables 4.2.6.8 and 6.1.1.4'
H H 0.0000 0.0000 'International Tables Vol C Tables 4.2.6.8 and 6.1.1.4'
N N 0.0061 0.0033 'International Tables Vol C Tables 4.2.6.8 and 6.1.1.4'
O O 0.0106 0.0060 'International Tables Vol C Tables 4.2.6.8 and 6.1.1.4'
I I -0.4742 1.8119 'International Tables Vol C Tables 4.2.6.8 and 6.1.1.4'

loop_
_geom_angle_atom_site_label_1
_geom_angle_atom_site_label_2
_geom_angle_atom_site_label_3
_geom_angle
C2 C1 I1 109.8(2)
C2 C1 H1A 109.7
I1 C1 H1A 109.7
C2 C1 H1B 109.7
I1 C1 H1B 109.7
H1A C1 H1B 108.2
N1 C2 C1 113.1(3)
N1 C2 C3 88.9(2)
C1 C2 C3 119.1(3)
N1 C2 H2 111.3
C1 C2 H2 111.3
C3 C2 H2 111.3
C2 C3 C4 85.0(2)
C2 C3 H3A 114.5
C4 C3 H3A 114.5
C2 C3 H3B 114.5
C4 C3 H3B 114.5
H3A C3 H3B 111.6
N1 C4 C13 116.8(2)
N1 C4 C3 88.2(2)
C13 C4 C3 119.9(2)
N1 C4 H4 110.0
C13 C4 H4 110.0
C3 C4 H4 110.0
N1 C5 C6 112.6(2)
N1 C5 H5A 109.1
C6 C5 H5A 109.1
N1 C5 H5B 109.1
C6 C5 H5B 109.1
H5A C5 H5B 107.8
C11 C6 C7 117.2(3)
C11 C6 C5 122.6(3)
C7 C6 C5 120.2(3)
C8 C7 C6 121.3(3)
C8 C7 H7 119.3
C6 C7 H7 119.3
C7 C8 C9 120.2(3)
C7 C8 H8 119.9
C9 C8 H8 119.9
O1 C9 C10 125.4(3)
O1 C9 C8 114.9(3)
C10 C9 C8 119.7(3)
C9 C10 C11 119.2(3)
C9 C10 H10 120.4
C11 C10 H10 120.4
C10 C11 C6 122.3(3)
C10 C11 H11 118.9
C6 C11 H11 118.9
O1 C12 H12A 109.5
O1 C12 H12B 109.5
H12A C12 H12B 109.5
O1 C12 H12C 109.5
H12A C12 H12C 109.5
H12B C12 H12C 109.5
C14 C13 C18 118.6(3)
C14 C13 C4 121.5(3)
C18 C13 C4 119.9(3)
C13 C14 C15 120.3(3)
C13 C14 H14 119.8
C15 C14 H14 119.8
C16 C15 C14 119.9(3)
C16 C15 H15 120.0
C14 C15 H15 120.0
C17 C16 C15 120.3(3)
C17 C16 H16 119.8
C15 C16 H16 119.8
C16 C17 C18 120.4(3)
C16 C17 H17 119.8
C18 C17 H17 119.8
C17 C18 C13 120.5(3)
C17 C18 H18 119.8
C13 C18 H18 119.8
C5 N1 C2 117.6(2)
C5 N1 C4 116.1(2)
C2 N1 C4 89.2(2)
C9 O1 C12 117.4(3)
C102 C101 I101 109.1(2)
C102 C101 H10A 109.9
I101 C101 H10A 109.9
C102 C101 H10B 109.9
I101 C101 H10B 109.9
H10A C101 H10B 108.3
N101 C102 C101 113.5(3)
N101 C102 C103 88.6(2)
C101 C102 C103 118.4(2)
N101 C102 H102 111.5
C101 C102 H102 111.5
C103 C102 H102 111.5
C102 C103 C104 86.2(2)
C102 C103 H10C 114.3
C104 C103 H10C 114.3
C102 C103 H10D 114.3
C104 C103 H10D 114.3
H10C C103 H10D 111.4
N101 C104 C113 116.5(2)
N101 C104 C103 88.3(2)
C113 C104 C103 118.8(2)
N101 C104 H104 110.5
C113 C104 H104 110.5
C103 C104 H104 110.5
N101 C105 C106 109.7(2)
N101 C105 H10E 109.7
C106 C105 H10E 109.7
N101 C105 H10F 109.7
C106 C105 H10F 109.7
H10E C105 H10F 108.2
C107 C106 C111 118.1(3)
C107 C106 C105 121.4(3)
C111 C106 C105 120.3(3)
C106 C107 C108 121.9(3)
C106 C107 H107 119.1
C108 C107 H107 119.1
C109 C108 C107 119.0(3)
C109 C108 H108 120.5
C107 C108 H108 120.5
O101 C109 C110 115.6(3)
O101 C109 C108 124.3(3)
C110 C109 C108 120.1(3)
C111 C110 C109 120.2(3)
C111 C110 H110 119.9
C109 C110 H110 119.9
C110 C111 C106 120.7(3)
C110 C111 H111 119.6
C106 C111 H111 119.6
O101 C112 H11A 109.5
O101 C112 H11B 109.5
H11A C112 H11B 109.5
O101 C112 H11C 109.5
H11A C112 H11C 109.5
H11B C112 H11C 109.5
C114 C113 C118 118.3(3)
C114 C113 C104 120.8(3)
C118 C113 C104 120.8(3)
C115 C114 C113 120.6(3)
C115 C114 H114 119.7
C113 C114 H114 119.7
C116 C115 C114 119.8(3)
C116 C115 H115 120.1
C114 C115 H115 120.1
C117 C116 C115 120.4(3)
C117 C116 H116 119.8
C115 C116 H116 119.8
C116 C117 C118 120.2(3)
C116 C117 H117 119.9
C118 C117 H117 119.9
C117 C118 C113 120.7(3)
C117 C118 H118 119.7
C113 C118 H118 119.7
C105 N101 C102 117.2(2)
C105 N101 C104 116.8(2)
C102 N101 C104 90.4(2)
C109 O101 C112 117.2(3)

loop_
_geom_bond_atom_site_label_1
_geom_bond_atom_site_label_2
_geom_bond_distance
C1 C2 1.507(4)
C1 I1 2.170(3)
C1 H1A 0.9900
C1 H1B 0.9900
C2 N1 1.486(4)
C2 C3 1.534(4)
C2 H2 1.0000
C3 C4 1.553(4)
C3 H3A 0.9900
C3 H3B 0.9900
C4 N1 1.485(4)
C4 C13 1.501(4)
C4 H4 1.0000
C5 N1 1.454(4)
C5 C6 1.506(4)
C5 H5A 0.9900
C5 H5B 0.9900
C6 C11 1.389(4)
C6 C7 1.394(4)
C7 C8 1.377(5)
C7 H7 0.9500
C8 C9 1.391(4)
C8 H8 0.9500
C9 O1 1.372(4)
C9 C10 1.379(4)
C10 C11 1.386(5)
C10 H10 0.9500
C11 H11 0.9500
C12 O1 1.422(4)
C12 H12A 0.9800
C12 H12B 0.9800
C12 H12C 0.9800
C13 C14 1.384(4)
C13 C18 1.395(4)
C14 C15 1.391(5)
C14 H14 0.9500
C15 C16 1.378(5)
C15 H15 0.9500
C16 C17 1.358(5)
C16 H16 0.9500
C17 C18 1.382(5)
C17 H17 0.9500
C18 H18 0.9500
C101 C102 1.502(4)
C101 I101 2.161(3)
C101 H10A 0.9900
C101 H10B 0.9900
C102 N101 1.483(4)
C102 C103 1.537(4)
C102 H102 1.0000
C103 C104 1.543(4)
C103 H10C 0.9900
C103 H10D 0.9900
C104 N101 1.484(4)
C104 C113 1.493(4)
C104 H104 1.0000
C105 N101 1.466(4)
C105 C106 1.506(4)
C105 H10E 0.9900
C105 H10F 0.9900
C106 C107 1.381(4)
C106 C111 1.403(4)
C107 C108 1.390(5)
C107 H107 0.9500
C108 C109 1.388(4)
C108 H108 0.9500
C109 O101 1.368(4)
C109 C110 1.389(4)
C110 C111 1.377(5)
C110 H110 0.9500
C111 H111 0.9500
C112 O101 1.424(4)
C112 H11A 0.9800
C112 H11B 0.9800
C112 H11C 0.9800
C113 C114 1.390(4)
C113 C118 1.395(4)
C114 C115 1.387(5)
C114 H114 0.9500
C115 C116 1.380(5)
C115 H115 0.9500
C116 C117 1.363(5)
C116 H116 0.9500
C117 C118 1.383(5)
C117 H117 0.9500
C118 H118 0.9500

loop_
_geom_torsion_atom_site_label_1
_geom_torsion_atom_site_label_2
_geom_torsion_atom_site_label_3
_geom_torsion_atom_site_label_4
_geom_torsion
I1 C1 C2 N1 -169.40(19)
I1 C1 C2 C3 -67.2(3)
N1 C2 C3 C4 -21.6(2)
C1 C2 C3 C4 -137.6(3)
C2 C3 C4 N1 21.7(2)
C2 C3 C4 C13 141.9(3)
N1 C5 C6 C11 49.7(4)
N1 C5 C6 C7 -131.2(3)
C11 C6 C7 C8 1.1(4)
C5 C6 C7 C8 -178.0(3)
C6 C7 C8 C9 -0.1(5)
C7 C8 C9 O1 178.8(3)
C7 C8 C9 C10 -1.4(5)
O1 C9 C10 C11 -178.3(3)
C8 C9 C10 C11 1.9(5)
C9 C10 C11 C6 -0.9(5)
C7 C6 C11 C10 -0.6(5)
C5 C6 C11 C10 178.4(3)
N1 C4 C13 C14 27.4(4)
C3 C4 C13 C14 -77.1(4)
N1 C4 C13 C18 -154.5(3)
C3 C4 C13 C18 101.0(3)
C18 C13 C14 C15 -0.5(5)
C4 C13 C14 C15 177.6(3)
C13 C14 C15 C16 -0.4(5)
C14 C15 C16 C17 0.7(5)
C15 C16 C17 C18 -0.1(5)
C16 C17 C18 C13 -0.9(5)
C14 C13 C18 C17 1.2(5)
C4 C13 C18 C17 -176.9(3)
C6 C5 N1 C2 73.1(3)
C6 C5 N1 C4 176.9(2)
C1 C2 N1 C5 -96.7(3)
C3 C2 N1 C5 141.9(3)
C1 C2 N1 C4 143.9(3)
C3 C2 N1 C4 22.6(2)
C13 C4 N1 C5 94.1(3)
C3 C4 N1 C5 -143.0(2)
C13 C4 N1 C2 -145.2(3)
C3 C4 N1 C2 -22.3(2)
C10 C9 O1 C12 -9.0(5)
C8 C9 O1 C12 170.8(3)
I101 C101 C102 N101 -166.26(18)
I101 C101 C102 C103 -64.5(3)
N101 C102 C103 C104 -18.9(2)
C101 C102 C103 C104 -135.1(3)
C102 C103 C104 N101 18.9(2)
C102 C103 C104 C113 138.5(3)
N101 C105 C106 C107 -101.3(3)
N101 C105 C106 C111 74.4(3)
C111 C106 C107 C108 -0.7(4)
C105 C106 C107 C108 175.1(3)
C106 C107 C108 C109 -0.6(5)
C107 C108 C109 O101 -179.3(3)
C107 C108 C109 C110 1.7(5)
O101 C109 C110 C111 179.5(3)
C108 C109 C110 C111 -1.4(5)
C109 C110 C111 C106 0.0(5)
C107 C106 C111 C110 1.0(4)
C105 C106 C111 C110 -174.8(3)
N101 C104 C113 C114 36.8(4)
C103 C104 C113 C114 -66.9(4)
N101 C104 C113 C118 -146.2(3)
C103 C104 C113 C118 110.2(3)
C118 C113 C114 C115 0.0(5)
C104 C113 C114 C115 177.2(3)
C113 C114 C115 C116 -0.5(5)
C114 C115 C116 C117 0.3(5)
C115 C116 C117 C118 0.2(5)
C116 C117 C118 C113 -0.6(5)
C114 C113 C118 C117 0.5(5)
C104 C113 C118 C117 -176.6(3)
C106 C105 N101 C102 67.5(3)
C106 C105 N101 C104 173.1(2)
C101 C102 N101 C105 -99.1(3)
C103 C102 N101 C105 140.4(3)
C101 C102 N101 C104 140.2(3)
C103 C102 N101 C104 19.7(2)
C113 C104 N101 C105 97.8(3)
C103 C104 N101 C105 -140.6(2)
C113 C104 N101 C102 -141.2(2)
C103 C104 N101 C102 -19.6(2)
C110 C109 O101 C112 -170.7(3)
C108 C109 O101 C112 10.3(4)
